data_4109463
loop_
_publ_author_name
'Debabrata Maiti'
'Amy A. Narducci Sarjeant'
'Kenneth D. Karlin'

_publ_section_title
;
 Copper(II)-Hydroperoxo Complex Induced Oxidative N-Dealkylation Chemistry
;
_journal_name_full 'Journal of the American Chemical Society'
_journal_page_first 6720
_journal_page_last 6721
_journal_paper_doi 10.1021/ja0719024
_journal_volume 129
_journal_year 2007
_chemical_formula_moiety 'C18 H21 Cl Cu N5, C24 B F20'
_chemical_formula_sum 'C43 H21 B Cl Cu F20 N5'
_chemical_formula_weight 1097.45
_chemical_name_systematic
; 
 ? 
;
_space_group_IT_number 14
_symmetry_cell_setting monoclinic
_symmetry_space_group_name_Hall '-P 2ybc'
_symmetry_space_group_name_H-M 'P 1 21/c 1'
_atom_sites_solution_hydrogens geom
_atom_sites_solution_primary direct
_atom_sites_solution_secondary difmap
_audit_creation_date
;
'Wed Oct 04 15:18:15 2006'
;
_audit_creation_method SHELXL-97
_cell_angle_alpha 90.00
_cell_angle_beta 97.8040(10)
_cell_angle_gamma 90.00
_cell_formula_units_Z 4
_cell_length_a 11.4124(2)
_cell_length_b 18.2874(3)
_cell_length_c 20.1532(3)
_cell_measurement_reflns_used 14114
_cell_measurement_theta_max 27.9998
_cell_measurement_theta_min 3.7628
_cell_volume 4167.08(12)
_computing_cell_refinement 'Oxford Diffraction CrysAlis RED'
_computing_data_collection 'Oxford Diffraction CrysAlis CCD'
_computing_data_reduction 'Oxford Diffraction CrysAlis RED'
_computing_molecular_graphics 'Sheldrick, G.M. (2000). SHELXTL v6.10.'
_computing_publication_material 'Sheldrick, G.M. (2000). SHELXTL v6.10.'
_computing_structure_refinement 'Sheldrick, G.M. (2000). SHELXTL v6.10.'
_computing_structure_solution 'Sheldrick, G.M. (2000). SHELXTL v6.10.'
_diffrn_ambient_temperature 110
_diffrn_detector_area_resol_mean 15.9890
_diffrn_measured_fraction_theta_full 0.993
_diffrn_measured_fraction_theta_max 0.993
_diffrn_measurement_details 'see scan set'
_diffrn_measurement_device Kappa
_diffrn_measurement_device_type Xcalibur3
_diffrn_measurement_method ' phi omega scans'
_diffrn_orient_matrix_UB_11 -0.0013153794
_diffrn_orient_matrix_UB_12 -0.0382787224
_diffrn_orient_matrix_UB_13 -0.0057838347
_diffrn_orient_matrix_UB_21 0.0530460659
_diffrn_orient_matrix_UB_22 0.0026610212
_diffrn_orient_matrix_UB_23 -0.0145563436
_diffrn_orient_matrix_UB_31 0.0333962153
_diffrn_orient_matrix_UB_32 -0.0057154689
_diffrn_orient_matrix_UB_33 0.0318729007
_diffrn_radiation_monochromator graphite
_diffrn_radiation_source 'Enhance (Mo) X-ray Source'
_diffrn_radiation_type 'Mo K\a'
_diffrn_radiation_wavelength 0.71073
_diffrn_reflns_av_R_equivalents 0.0327
_diffrn_reflns_av_sigmaI/netI 0.0464
_diffrn_reflns_limit_h_max 15
_diffrn_reflns_limit_h_min -15
_diffrn_reflns_limit_k_max 24
_diffrn_reflns_limit_k_min -19
_diffrn_reflns_limit_l_max 26
_diffrn_reflns_limit_l_min -26
_diffrn_reflns_number 30141
_diffrn_reflns_resolution_max 0.75
_diffrn_reflns_theta_full 28.08
_diffrn_reflns_theta_max 28.08
_diffrn_reflns_theta_min 3.77
_diffrn_source_current 40
_diffrn_source_power 2
_diffrn_source_voltage 50
_diffrn_standards_interval_count 2
_diffrn_standards_interval_time 50
_exptl_absorpt_coefficient_mu 0.720
_exptl_absorpt_correction_T_max 0.912
_exptl_absorpt_correction_T_min 0.786
_exptl_absorpt_correction_type analytical
_exptl_absorpt_process_details
;
CrysAlis RED, Oxford Diffraction Ltd.,
Version 1.171.31.5 (release 28-08-2006 CrysAlis171 .NET)
(compiled Aug 28 2006,13:05:05)
Analytical numeric absorption correction using a multifaceted crystal
   model based on expressions derived by R.C. Clark & J.S. Reid.
(Clark, R. C. & Reid, J. S. (1995). Acta Cryst. A51, 887-897)
;
_exptl_crystal_colour green
_exptl_crystal_density_diffrn 1.749
_exptl_crystal_description prism
_exptl_crystal_F_000 2180
_exptl_crystal_size_max 0.4938
_exptl_crystal_size_mid 0.3365
_exptl_crystal_size_min 0.1706
_refine_diff_density_max 0.478
_refine_diff_density_min -0.678
_refine_diff_density_rms 0.065
_refine_ls_extinction_method none
_refine_ls_goodness_of_fit_ref 1.092
_refine_ls_hydrogen_treatment mixed
_refine_ls_matrix_type full
_refine_ls_number_parameters 644
_refine_ls_number_reflns 10083
_refine_ls_number_restraints 0
_refine_ls_restrained_S_all 1.092
_refine_ls_R_factor_all 0.0585
_refine_ls_R_factor_gt 0.0333
_refine_ls_shift/su_max 0.001
_refine_ls_shift/su_mean 0.000
_refine_ls_structure_factor_coef Fsqd
_refine_ls_weighting_details 'calc w=1/[\s^2^(Fo^2^)+(0.0457P)^2^+0.0000P] where P=(Fo^2^+2Fc^2^)/3'
_refine_ls_weighting_scheme calc
_refine_ls_wR_factor_gt 0.0795
_refine_ls_wR_factor_ref 0.0904
_reflns_number_gt 7082
_reflns_number_total 10083
_reflns_threshold_expression >2sigma(I)
_cod_data_source_file ja0719024si20070318_124311.cif
_cod_data_source_block x0291
_cod_original_sg_symbol_H-M 'P 1 21/c 1 '
_cod_database_code 4109463
_audit_creation_method_reference
;
CrysAlis RED, Oxford Diffraction Ltd.,
Version 1.171.31.5 (release 28-08-2006 CrysAlis171 .NET)
(compiled Aug 28 2006,13:05:05)
;
_computing_data_collection_reference
;
CrysAlis CCD, Oxford Diffraction Ltd.,
Version 1.171.31.5 (release 28-08-2006 CrysAlis171 .NET)
(compiled Aug 28 2006,13:05:05)
;
_computing_cell_refinment_reference
;
CrysAlis RED, Oxford Diffraction Ltd.,
Version 1.171.31.5 (release 28-08-2006 CrysAlis171 .NET)
(compiled Aug 28 2006,13:05:05)
;
_computing_data_reduction_reference
;
CrysAlis RED, Oxford Diffraction Ltd.,
Version 1.171.31.5 (release 28-08-2006 CrysAlis171 .NET)
(compiled Aug 28 2006,13:05:05)
;
_cell_measurement_resolution_max 0.76
_jhu_your_name_here 'Dr. Amy A Sarjeant'
_jhu_your_lab_here 'NCB 240'
_jhu_your_phone_number_here x6-8569
_jhu_your_email_here xray@jhu.edu
_jhu_institutional_source 'Karlin Lab'
_jhu_submitting_scientist 'Debabrata Maiti'
_jhu_scientist_phone x6-6557
_jhu_scientist_email dmaiti1@jhu.edu
_jhu_identifying_number x0291
_jhu_xray_labbook II-28
_jhu_crystalization_labbook
;
;
_jhu_crystalization_solvent 'Methylene Chloride, Tetrahydrofuran, Pentane'
_jhu_crystalization_method
;
;
_jhu_diffraction_detector_distance 50
_jhu_quality_factor 1

loop_
_symmetry_equiv_pos_as_xyz
'x, y, z'
'-x, y+1/2, -z+1/2'
'-x, -y, -z'
'x, -y-1/2, z-1/2'

loop_
_atom_site_label
_atom_site_type_symbol
_atom_site_fract_x
_atom_site_fract_y
_atom_site_fract_z
_atom_site_U_iso_or_equiv
_atom_site_adp_type
_atom_site_occupancy
_atom_site_symmetry_multiplicity
_atom_site_calc_flag
_atom_site_refinement_flags
Cu1 Cu 0.07326(2) 0.056303(13) 0.073453(11) 0.01507(7) Uani 1 1 d .
Cl1 Cl -0.12132(4) 0.05233(3) 0.03612(2) 0.01682(10) Uani 1 1 d .
N1 N 0.07548(15) -0.02932(9) 0.13500(8) 0.0194(4) Uani 1 1 d .
N2 N 0.25137(14) 0.05310(8) 0.10670(7) 0.0137(3) Uani 1 1 d .
N3 N 0.11774(14) 0.13235(9) 0.00961(7) 0.0159(3) Uani 1 1 d .
N4 N 0.09464(14) 0.16140(9) 0.14534(7) 0.0164(3) Uani 1 1 d .
N5 N -0.08628(15) 0.21680(10) 0.11620(9) 0.0228(4) Uani 1 1 d .
H5N H -0.107(2) 0.1749(13) 0.1054(11) 0.027 Uiso 1 1 d .
C1 C -0.0179(2) -0.05680(11) 0.16058(10) 0.0257(5) Uani 1 1 d .
H1A H -0.0934 -0.0352 0.1484 0.031 Uiso 1 1 calc R
C2 C -0.0074(2) -0.11525(12) 0.20380(10) 0.0312(5) Uani 1 1 d .
H2A H -0.0747 -0.1341 0.2211 0.037 Uiso 1 1 calc R
C3 C 0.1020(2) -0.14588(12) 0.22154(10) 0.0314(5) Uani 1 1 d .
H3A H 0.1111 -0.1863 0.2514 0.038 Uiso 1 1 calc R
C4 C 0.1988(2) -0.11799(12) 0.19599(10) 0.0294(5) Uani 1 1 d .
H4A H 0.2751 -0.1387 0.2082 0.035 Uiso 1 1 calc R
C5 C 0.18297(19) -0.05917(11) 0.15217(9) 0.0206(4) Uani 1 1 d .
C6 C 0.28080(17) -0.02505(11) 0.11936(9) 0.0196(4) Uani 1 1 d .
H6A H 0.3570 -0.0295 0.1490 0.024 Uiso 1 1 calc R
H6B H 0.2881 -0.0503 0.0766 0.024 Uiso 1 1 calc R
C7 C 0.31040(17) 0.08667(11) 0.05338(9) 0.0188(4) Uani 1 1 d .
H7A H 0.3269 0.0485 0.0211 0.023 Uiso 1 1 calc R
H7B H 0.3869 0.1080 0.0733 0.023 Uiso 1 1 calc R
C8 C 0.23478(17) 0.14547(11) 0.01712(9) 0.0178(4) Uani 1 1 d .
C9 C 0.28129(18) 0.20789(12) -0.00796(10) 0.0238(5) Uani 1 1 d .
H9A H 0.3641 0.2167 -0.0010 0.029 Uiso 1 1 calc R
C10 C 0.2050(2) 0.25724(12) -0.04332(11) 0.0300(5) Uani 1 1 d .
H10A H 0.2347 0.3006 -0.0610 0.036 Uiso 1 1 calc R
C11 C 0.08532(19) 0.24272(12) -0.05267(10) 0.0258(5) Uani 1 1 d .
H11A H 0.0316 0.2755 -0.0775 0.031 Uiso 1 1 calc R
C12 C 0.04459(17) 0.18001(11) -0.02548(9) 0.0199(4) Uani 1 1 d .
H12A H -0.0379 0.1703 -0.0318 0.024 Uiso 1 1 calc R
C13 C 0.27489(17) 0.09450(11) 0.17090(9) 0.0191(4) Uani 1 1 d .
H13A H 0.3610 0.1026 0.1823 0.023 Uiso 1 1 calc R
H13B H 0.2476 0.0655 0.2073 0.023 Uiso 1 1 calc R
C14 C 0.21241(17) 0.16668(11) 0.16537(9) 0.0171(4) Uani 1 1 d .
C15 C 0.27077(18) 0.23181(11) 0.17855(9) 0.0226(4) Uani 1 1 d .
H15A H 0.3533 0.2331 0.1937 0.027 Uiso 1 1 calc R
C16 C 0.20502(18) 0.29579(12) 0.16896(10) 0.0237(5) Uani 1 1 d .
H16A H 0.2428 0.3419 0.1768 0.028 Uiso 1 1 calc R
C17 C 0.08564(18) 0.29248(11) 0.14811(9) 0.0215(4) Uani 1 1 d .
H17A H 0.0400 0.3360 0.1416 0.026 Uiso 1 1 calc R
C18 C 0.03184(17) 0.22354(11) 0.13659(9) 0.0171(4) Uani 1 1 d .
C19 C -0.16140(18) 0.27804(12) 0.09428(10) 0.0260(5) Uani 1 1 d .
H19A H -0.2408 0.2603 0.0772 0.039 Uiso 1 1 calc R
H19B H -0.1285 0.3043 0.0586 0.039 Uiso 1 1 calc R
H19C H -0.1659 0.3111 0.1321 0.039 Uiso 1 1 calc R
B1 B 0.6925(2) 0.07974(13) 0.32422(11) 0.0181(5) Uani 1 1 d .
F1 F 0.72133(11) -0.04569(6) 0.24183(5) 0.0231(3) Uani 1 1 d .
F2 F 0.68204(10) -0.05744(6) 0.10927(5) 0.0226(3) Uani 1 1 d .
F3 F 0.59805(10) 0.05967(6) 0.03230(5) 0.0222(3) Uani 1 1 d .
F4 F 0.56743(10) 0.19015(6) 0.09256(5) 0.0227(3) Uani 1 1 d .
F5 F 0.60551(10) 0.20388(6) 0.22343(5) 0.0221(3) Uani 1 1 d .
F6 F 0.84313(10) 0.19253(6) 0.28482(5) 0.0242(3) Uani 1 1 d .
F7 F 1.07710(11) 0.19348(7) 0.29012(6) 0.0295(3) Uani 1 1 d .
F8 F 1.20637(11) 0.07290(8) 0.33340(6) 0.0377(3) Uani 1 1 d .
F9 F 1.09382(12) -0.04553(7) 0.37811(7) 0.0405(3) Uani 1 1 d .
F10 F 0.86286(11) -0.04514(6) 0.37843(6) 0.0310(3) Uani 1 1 d .
F11 F 0.45161(10) 0.12920(7) 0.30151(5) 0.0267(3) Uani 1 1 d .
F12 F 0.36162(10) 0.25321(8) 0.34236(6) 0.0341(3) Uani 1 1 d .
F13 F 0.50207(11) 0.34838(7) 0.42221(6) 0.0315(3) Uani 1 1 d .
F14 F 0.73160(10) 0.31386(6) 0.46199(5) 0.0246(3) Uani 1 1 d .
F15 F 0.82353(9) 0.19164(6) 0.42219(5) 0.0224(3) Uani 1 1 d .
F16 F 0.48817(11) -0.02527(7) 0.27011(5) 0.0291(3) Uani 1 1 d .
F17 F 0.39430(13) -0.12499(8) 0.34131(7) 0.0489(4) Uani 1 1 d .
F18 F 0.47452(15) -0.14408(8) 0.47397(7) 0.0528(4) Uani 1 1 d .
F19 F 0.65279(14) -0.05804(7) 0.53369(6) 0.0439(4) Uani 1 1 d .
F20 F 0.74920(11) 0.04408(7) 0.46336(6) 0.0300(3) Uani 1 1 d .
C101 C 0.66022(17) 0.07816(11) 0.24124(9) 0.0172(4) Uani 1 1 d .
C102 C 0.68030(17) 0.01477(10) 0.20682(9) 0.0168(4) Uani 1 1 d .
C103 C 0.66170(17) 0.00688(11) 0.13805(9) 0.0187(4) Uani 1 1 d .
C104 C 0.62177(16) 0.06588(11) 0.09930(9) 0.0168(4) Uani 1 1 d .
C105 C 0.60533(16) 0.13127(11) 0.13010(9) 0.0175(4) Uani 1 1 d .
C106 C 0.62491(17) 0.13630(11) 0.19907(9) 0.0176(4) Uani 1 1 d .
C107 C 0.83882(18) 0.07463(11) 0.33282(9) 0.0184(4) Uani 1 1 d .
C108 C 0.90189(18) 0.13204(11) 0.30957(9) 0.0194(4) Uani 1 1 d .
C109 C 1.02332(18) 0.13356(11) 0.31009(9) 0.0222(5) Uani 1 1 d .
C110 C 1.08850(18) 0.07323(12) 0.33332(10) 0.0260(5) Uani 1 1 d .
C111 C 1.0314(2) 0.01429(12) 0.35611(10) 0.0280(5) Uani 1 1 d .
C112 C 0.91027(18) 0.01620(11) 0.35558(10) 0.0228(4) Uani 1 1 d .
C113 C 0.64335(17) 0.15461(11) 0.35686(9) 0.0168(4) Uani 1 1 d .
C114 C 0.52505(17) 0.17338(11) 0.34186(9) 0.0201(4) Uani 1 1 d .
C115 C 0.47566(17) 0.23689(12) 0.36229(9) 0.0235(5) Uani 1 1 d .
C116 C 0.54571(18) 0.28495(11) 0.40259(10) 0.0220(4) Uani 1 1 d .
C117 C 0.66243(17) 0.26744(11) 0.42200(9) 0.0186(4) Uani 1 1 d .
C118 C 0.70779(16) 0.20364(11) 0.39991(9) 0.0171(4) Uani 1 1 d .
C119 C 0.62870(18) 0.01341(11) 0.36211(9) 0.0209(4) Uani 1 1 d .
C120 C 0.5356(2) -0.03094(12) 0.33535(10) 0.0244(5) Uani 1 1 d .
C121 C 0.4837(2) -0.08326(13) 0.37142(11) 0.0325(5) Uani 1 1 d .
C122 C 0.5230(2) -0.09330(13) 0.43795(11) 0.0357(6) Uani 1 1 d .
C123 C 0.6131(2) -0.04944(13) 0.46781(10) 0.0311(5) Uani 1 1 d .
C124 C 0.66173(19) 0.00235(12) 0.43033(10) 0.0249(5) Uani 1 1 d .

loop_
_atom_site_aniso_label
_atom_site_aniso_U_11
_atom_site_aniso_U_22
_atom_site_aniso_U_33
_atom_site_aniso_U_23
_atom_site_aniso_U_13
_atom_site_aniso_U_12
Cu1 0.01147(12) 0.01702(13) 0.01532(12) 0.00168(9) -0.00327(9) -0.00045(10)
Cl1 0.0111(2) 0.0185(2) 0.0197(2) -0.00038(19) -0.00225(17) -0.00159(19)
N1 0.0223(9) 0.0202(9) 0.0149(8) 0.0012(7) -0.0001(7) 0.0010(8)
N2 0.0137(8) 0.0124(8) 0.0137(7) -0.0038(6) -0.0032(6) 0.0031(7)
N3 0.0131(8) 0.0203(8) 0.0134(7) -0.0021(6) -0.0014(6) 0.0012(7)
N4 0.0149(8) 0.0186(8) 0.0151(8) -0.0027(7) 0.0001(6) -0.0001(7)
N5 0.0158(9) 0.0181(9) 0.0336(10) -0.0043(8) -0.0003(8) 0.0016(8)
C1 0.0289(12) 0.0254(11) 0.0230(11) 0.0020(9) 0.0038(9) -0.0019(10)
C2 0.0448(14) 0.0260(12) 0.0236(11) 0.0028(9) 0.0078(10) -0.0024(11)
C3 0.0566(16) 0.0185(11) 0.0189(10) 0.0046(9) 0.0048(10) 0.0043(11)
C4 0.0443(14) 0.0224(11) 0.0197(10) -0.0013(9) -0.0023(10) 0.0116(11)
C5 0.0279(11) 0.0189(10) 0.0133(9) -0.0044(8) -0.0030(8) 0.0067(9)
C6 0.0182(10) 0.0201(10) 0.0179(9) -0.0044(8) -0.0068(8) 0.0062(9)
C7 0.0130(9) 0.0235(10) 0.0192(10) -0.0043(8) -0.0004(8) 0.0014(9)
C8 0.0142(9) 0.0233(11) 0.0157(9) -0.0051(8) 0.0016(8) 0.0009(9)
C9 0.0156(10) 0.0299(12) 0.0266(11) 0.0017(9) 0.0051(8) -0.0034(9)
C10 0.0324(12) 0.0265(12) 0.0327(12) 0.0118(10) 0.0093(10) -0.0029(10)
C11 0.0266(11) 0.0283(12) 0.0221(10) 0.0115(9) 0.0016(9) 0.0066(10)
C12 0.0141(9) 0.0260(11) 0.0192(10) 0.0018(8) 0.0003(8) 0.0028(9)
C13 0.0144(10) 0.0238(11) 0.0170(9) -0.0059(8) -0.0060(8) 0.0011(9)
C14 0.0180(10) 0.0198(10) 0.0127(9) -0.0027(8) -0.0010(8) 0.0032(9)
C15 0.0185(10) 0.0253(11) 0.0222(10) -0.0066(9) -0.0031(8) -0.0005(9)
C16 0.0245(11) 0.0204(11) 0.0245(10) -0.0064(9) -0.0022(9) -0.0039(9)
C17 0.0237(11) 0.0177(10) 0.0225(10) -0.0043(8) 0.0009(9) 0.0033(9)
C18 0.0176(10) 0.0203(10) 0.0133(9) -0.0036(8) 0.0019(7) 0.0004(9)
C19 0.0196(11) 0.0267(12) 0.0299(11) -0.0049(9) -0.0033(9) 0.0042(9)
B1 0.0198(11) 0.0171(11) 0.0161(11) -0.0012(9) -0.0019(9) -0.0020(10)
F1 0.0312(7) 0.0167(6) 0.0199(6) 0.0006(5) -0.0015(5) 0.0013(5)
F2 0.0247(6) 0.0208(6) 0.0222(6) -0.0084(5) 0.0025(5) -0.0027(5)
F3 0.0173(6) 0.0339(7) 0.0142(5) -0.0023(5) -0.0015(4) -0.0007(5)
F4 0.0203(6) 0.0245(6) 0.0218(6) 0.0063(5) -0.0022(5) 0.0023(5)
F5 0.0262(6) 0.0166(6) 0.0223(6) -0.0022(5) -0.0007(5) 0.0026(5)
F6 0.0246(6) 0.0207(6) 0.0267(6) 0.0025(5) 0.0010(5) -0.0015(5)
F7 0.0281(7) 0.0361(7) 0.0246(6) -0.0010(5) 0.0050(5) -0.0097(6)
F8 0.0168(6) 0.0570(9) 0.0383(7) -0.0044(7) 0.0005(6) 0.0028(6)
F9 0.0286(7) 0.0317(8) 0.0579(9) 0.0005(7) -0.0062(7) 0.0131(6)
F10 0.0305(7) 0.0181(6) 0.0423(7) 0.0025(5) -0.0032(6) 0.0008(6)
F11 0.0183(6) 0.0364(7) 0.0233(6) -0.0124(5) -0.0043(5) -0.0058(6)
F12 0.0171(6) 0.0512(9) 0.0318(7) -0.0143(6) -0.0049(5) 0.0080(6)
F13 0.0291(7) 0.0287(7) 0.0357(7) -0.0102(6) -0.0001(6) 0.0084(6)
F14 0.0247(6) 0.0198(6) 0.0274(6) -0.0083(5) -0.0031(5) -0.0044(5)
F15 0.0159(6) 0.0248(6) 0.0241(6) -0.0084(5) -0.0059(5) 0.0010(5)
F16 0.0301(7) 0.0374(7) 0.0180(6) -0.0004(5) -0.0038(5) -0.0160(6)
F17 0.0541(9) 0.0529(10) 0.0388(8) 0.0023(7) 0.0030(7) -0.0361(8)
F18 0.0723(11) 0.0498(9) 0.0371(8) 0.0149(7) 0.0105(8) -0.0272(9)
F19 0.0633(10) 0.0480(9) 0.0181(6) 0.0093(6) -0.0022(6) -0.0048(8)
F20 0.0351(7) 0.0321(7) 0.0196(6) -0.0019(5) -0.0077(5) -0.0060(6)
C101 0.0138(9) 0.0194(10) 0.0179(9) -0.0005(8) -0.0002(8) -0.0029(8)
C102 0.0164(9) 0.0150(10) 0.0183(9) 0.0021(8) -0.0007(8) -0.0025(8)
C103 0.0169(10) 0.0181(10) 0.0213(10) -0.0058(8) 0.0035(8) -0.0035(8)
C104 0.0107(9) 0.0275(11) 0.0113(9) -0.0015(8) -0.0012(7) -0.0024(8)
C105 0.0115(9) 0.0198(10) 0.0207(10) 0.0050(8) 0.0000(8) 0.0001(8)
C106 0.0144(9) 0.0171(10) 0.0207(10) -0.0036(8) 0.0000(8) -0.0012(8)
C107 0.0210(10) 0.0189(10) 0.0141(9) -0.0053(8) -0.0017(8) -0.0015(9)
C108 0.0226(10) 0.0184(10) 0.0160(9) -0.0039(8) -0.0016(8) 0.0023(9)
C109 0.0241(11) 0.0257(11) 0.0166(10) -0.0056(8) 0.0018(8) -0.0058(10)
C110 0.0169(10) 0.0365(13) 0.0235(11) -0.0091(9) -0.0015(9) 0.0008(10)
C111 0.0286(12) 0.0235(12) 0.0288(11) -0.0039(9) -0.0073(9) 0.0067(10)
C112 0.0219(11) 0.0200(11) 0.0248(10) -0.0040(9) -0.0028(9) -0.0010(9)
C113 0.0176(10) 0.0186(10) 0.0132(9) -0.0004(8) -0.0017(8) -0.0041(8)
C114 0.0172(10) 0.0266(11) 0.0153(9) -0.0055(8) -0.0018(8) -0.0053(9)
C115 0.0144(10) 0.0369(13) 0.0181(10) -0.0014(9) -0.0019(8) 0.0027(10)
C116 0.0223(11) 0.0236(11) 0.0203(10) -0.0032(8) 0.0033(8) 0.0043(9)
C117 0.0198(10) 0.0194(10) 0.0156(9) -0.0031(8) -0.0012(8) -0.0049(9)
C118 0.0128(9) 0.0195(10) 0.0178(9) 0.0012(8) -0.0026(8) -0.0009(8)
C119 0.0244(11) 0.0197(10) 0.0173(9) -0.0020(8) -0.0017(8) -0.0006(9)
C120 0.0285(11) 0.0258(11) 0.0176(10) -0.0023(9) -0.0014(9) -0.0046(10)
C121 0.0398(14) 0.0309(12) 0.0266(11) -0.0034(10) 0.0034(10) -0.0152(11)
C122 0.0492(15) 0.0304(13) 0.0282(12) 0.0079(10) 0.0075(11) -0.0102(12)
C123 0.0440(14) 0.0334(13) 0.0149(10) 0.0043(9) 0.0003(10) -0.0007(11)
C124 0.0298(12) 0.0236(11) 0.0196(10) -0.0038(9) -0.0034(9) -0.0043(10)

loop_
_atom_type_symbol
_atom_type_description
_atom_type_scat_dispersion_real
_atom_type_scat_dispersion_imag
_atom_type_scat_source
C C 0.0033 0.0016 'International Tables Vol C Tables 4.2.6.8 and 6.1.1.4'
H H 0.0000 0.0000 'International Tables Vol C Tables 4.2.6.8 and 6.1.1.4'
B B 0.0013 0.0007 'International Tables Vol C Tables 4.2.6.8 and 6.1.1.4'
N N 0.0061 0.0033 'International Tables Vol C Tables 4.2.6.8 and 6.1.1.4'
F F 0.0171 0.0103 'International Tables Vol C Tables 4.2.6.8 and 6.1.1.4'
Cl Cl 0.1484 0.1585 'International Tables Vol C Tables 4.2.6.8 and 6.1.1.4'
Cu Cu 0.3201 1.2651 'International Tables Vol C Tables 4.2.6.8 and 6.1.1.4'

loop_
_exptl_crystal_face_index_h
_exptl_crystal_face_index_k
_exptl_crystal_face_index_l
_exptl_crystal_face_perp_dist
11.00 0.00 -23.00 0.0803
15.00 -4.00 6.00 0.2481
-1.00 -3.00 28.00 0.1500
-10.00 0.00 25.00 0.0716
-5.00 -12.00 24.00 0.0979
0.00 -19.00 19.00 0.1077
-1.00 -20.00 -18.00 0.1420
0.00 20.00 17.00 0.1259
-6.00 21.00 -10.00 0.1657
-12.00 10.00 17.00 0.1142
-12.00 8.00 -14.00 0.2265
-8.00 7.00 25.00 0.0794
4.00 14.00 -23.00 0.1209
-13.00 -15.00 6.00 0.1869

loop_
_geom_angle_atom_site_label_1
_geom_angle_atom_site_label_2
_geom_angle_atom_site_label_3
_geom_angle
N1 Cu1 N3 163.66(7)
N1 Cu1 N2 81.16(6)
N3 Cu1 N2 84.46(6)
N1 Cu1 Cl1 96.39(5)
N3 Cu1 Cl1 97.61(5)
N2 Cu1 Cl1 176.48(4)
N1 Cu1 N4 105.16(6)
N3 Cu1 N4 79.52(6)
N2 Cu1 N4 79.09(5)
Cl1 Cu1 N4 104.06(4)
C1 N1 C5 119.54(18)
C1 N1 Cu1 126.06(14)
C5 N1 Cu1 114.38(14)
C7 N2 C6 114.25(15)
C7 N2 C13 111.96(15)
C6 N2 C13 109.28(14)
C7 N2 Cu1 106.25(11)
C6 N2 Cu1 105.95(11)
C13 N2 Cu1 108.80(11)
C12 N3 C8 118.76(16)
C12 N3 Cu1 126.55(13)
C8 N3 Cu1 112.67(12)
C18 N4 C14 118.01(17)
C18 N4 Cu1 126.17(12)
C14 N4 Cu1 104.64(12)
C18 N5 C19 123.05(18)
C18 N5 H5N 113.8(17)
C19 N5 H5N 120.3(16)
N1 C1 C2 122.0(2)
N1 C1 H1A 119.0
C2 C1 H1A 119.0
C3 C2 C1 118.8(2)
C3 C2 H2A 120.6
C1 C2 H2A 120.6
C2 C3 C4 119.9(2)
C2 C3 H3A 120.0
C4 C3 H3A 120.0
C3 C4 C5 118.8(2)
C3 C4 H4A 120.6
C5 C4 H4A 120.6
N1 C5 C4 120.9(2)
N1 C5 C6 115.03(17)
C4 C5 C6 124.02(19)
N2 C6 C5 108.09(16)
N2 C6 H6A 110.1
C5 C6 H6A 110.1
N2 C6 H6B 110.1
C5 C6 H6B 110.1
H6A C6 H6B 108.4
N2 C7 C8 111.23(15)
N2 C7 H7A 109.4
C8 C7 H7A 109.4
N2 C7 H7B 109.4
C8 C7 H7B 109.4
H7A C7 H7B 108.0
N3 C8 C9 122.04(18)
N3 C8 C7 114.99(17)
C9 C8 C7 122.96(17)
C10 C9 C8 118.74(18)
C10 C9 H9A 120.6
C8 C9 H9A 120.6
C11 C10 C9 119.18(19)
C11 C10 H10A 120.4
C9 C10 H10A 120.4
C12 C11 C10 119.14(19)
C12 C11 H11A 120.4
C10 C11 H11A 120.4
N3 C12 C11 122.08(18)
N3 C12 H12A 119.0
C11 C12 H12A 119.0
N2 C13 C14 110.80(15)
N2 C13 H13A 109.5
C14 C13 H13A 109.5
N2 C13 H13B 109.5
C14 C13 H13B 109.5
H13A C13 H13B 108.1
N4 C14 C15 123.76(18)
N4 C14 C13 113.76(17)
C15 C14 C13 122.47(17)
C14 C15 C16 117.71(18)
C14 C15 H15A 121.1
C16 C15 H15A 121.1
C17 C16 C15 120.1(2)
C17 C16 H16A 120.0
C15 C16 H16A 120.0
C16 C17 C18 118.9(2)
C16 C17 H17A 120.6
C18 C17 H17A 120.6
N4 C18 N5 116.90(18)
N4 C18 C17 121.56(17)
N5 C18 C17 121.54(19)
N5 C19 H19A 109.5
N5 C19 H19B 109.5
H19A C19 H19B 109.5
N5 C19 H19C 109.5
H19A C19 H19C 109.5
H19B C19 H19C 109.5
C113 B1 C119 103.29(16)
C113 B1 C107 113.40(16)
C119 B1 C107 114.24(16)
C113 B1 C101 112.00(16)
C119 B1 C101 113.60(16)
C107 B1 C101 100.74(15)
C102 C101 C106 112.87(16)
C102 C101 B1 119.26(17)
C106 C101 B1 127.54(17)
F1 C102 C103 115.53(16)
F1 C102 C101 119.27(16)
C103 C102 C101 125.20(17)
F2 C103 C104 120.35(16)
F2 C103 C102 120.79(17)
C104 C103 C102 118.86(17)
F3 C104 C105 120.42(17)
F3 C104 C103 120.70(17)
C105 C104 C103 118.88(17)
F4 C105 C104 119.60(16)
F4 C105 C106 120.37(17)
C104 C105 C106 120.02(17)
F5 C106 C105 114.35(16)
F5 C106 C101 121.60(16)
C105 C106 C101 124.04(18)
C112 C107 C108 112.72(19)
C112 C107 B1 128.16(18)
C108 C107 B1 118.85(17)
F6 C108 C109 115.58(18)
F6 C108 C107 119.23(18)
C109 C108 C107 125.18(19)
F7 C109 C110 120.50(19)
F7 C109 C108 120.75(18)
C110 C109 C108 118.72(19)
F8 C110 C111 121.1(2)
F8 C110 C109 119.9(2)
C111 C110 C109 119.0(2)
F9 C111 C110 119.7(2)
F9 C111 C112 120.4(2)
C110 C111 C112 119.9(2)
F10 C112 C111 114.99(18)
F10 C112 C107 120.53(18)
C111 C112 C107 124.5(2)
C114 C113 C118 113.23(17)
C114 C113 B1 119.49(17)
C118 C113 B1 127.28(17)
F11 C114 C115 115.95(17)
F11 C114 C113 119.25(17)
C115 C114 C113 124.70(18)
F12 C115 C116 119.75(19)
F12 C115 C114 121.15(18)
C116 C115 C114 119.08(18)
F13 C116 C117 120.10(18)
F13 C116 C115 121.09(18)
C117 C116 C115 118.81(19)
F14 C117 C116 119.29(17)
F14 C117 C118 120.79(17)
C116 C117 C118 119.92(18)
F15 C118 C117 115.05(16)
F15 C118 C113 120.88(17)
C117 C118 C113 124.06(17)
C120 C119 C124 112.96(18)
C120 C119 B1 127.70(17)
C124 C119 B1 119.09(17)
F16 C120 C121 114.78(18)
F16 C120 C119 121.09(18)
C121 C120 C119 124.13(19)
F17 C121 C122 119.5(2)
F17 C121 C120 120.44(19)
C122 C121 C120 120.1(2)
F18 C122 C121 121.2(2)
F18 C122 C123 120.31(19)
C121 C122 C123 118.5(2)
F19 C123 C124 120.9(2)
F19 C123 C122 119.47(19)
C124 C123 C122 119.64(19)
F20 C124 C123 116.28(17)
F20 C124 C119 119.07(18)
C123 C124 C119 124.64(19)

loop_
_geom_bond_atom_site_label_1
_geom_bond_atom_site_label_2
_geom_bond_distance
Cu1 N1 1.9956(16)
Cu1 N3 2.0062(16)
Cu1 N2 2.0529(15)
Cu1 Cl1 2.2469(5)
Cu1 N4 2.3993(15)
N1 C1 1.342(3)
N1 C5 1.344(3)
N2 C7 1.477(2)
N2 C6 1.482(2)
N2 C13 1.492(2)
N3 C12 1.340(2)
N3 C8 1.345(2)
N4 C18 1.342(2)
N4 C14 1.353(2)
N5 C18 1.360(2)
N5 C19 1.443(3)
N5 H5N 0.82(2)
C1 C2 1.374(3)
C1 H1A 0.9500
C2 C3 1.370(3)
C2 H2A 0.9500
C3 C4 1.379(3)
C3 H3A 0.9500
C4 C5 1.388(3)
C4 H4A 0.9500
C5 C6 1.508(3)
C6 H6A 0.9900
C6 H6B 0.9900
C7 C8 1.505(3)
C7 H7A 0.9900
C7 H7B 0.9900
C8 C9 1.383(3)
C9 C10 1.383(3)
C9 H9A 0.9500
C10 C11 1.379(3)
C10 H10A 0.9500
C11 C12 1.379(3)
C11 H11A 0.9500
C12 H12A 0.9500
C13 C14 1.497(3)
C13 H13A 0.9900
C13 H13B 0.9900
C14 C15 1.373(3)
C15 C16 1.389(3)
C15 H15A 0.9500
C16 C17 1.371(3)
C16 H16A 0.9500
C17 C18 1.408(3)
C17 H17A 0.9500
C19 H19A 0.9800
C19 H19B 0.9800
C19 H19C 0.9800
B1 C113 1.650(3)
B1 C119 1.654(3)
B1 C107 1.658(3)
B1 C101 1.663(3)
F1 C102 1.360(2)
F2 C103 1.346(2)
F3 C104 1.346(2)
F4 C105 1.353(2)
F5 C106 1.359(2)
F6 C108 1.353(2)
F7 C109 1.344(2)
F8 C110 1.345(2)
F9 C111 1.347(2)
F10 C112 1.353(2)
F11 C114 1.353(2)
F12 C115 1.343(2)
F13 C116 1.343(2)
F14 C117 1.349(2)
F15 C118 1.354(2)
F16 C120 1.356(2)
F17 C121 1.350(3)
F18 C122 1.343(2)
F19 C123 1.352(2)
F20 C124 1.357(2)
C101 C102 1.386(3)
C101 C106 1.386(3)
C102 C103 1.381(3)
C103 C104 1.373(3)
C104 C105 1.372(3)
C105 C106 1.381(3)
C107 C112 1.384(3)
C107 C108 1.390(3)
C108 C109 1.385(3)
C109 C110 1.377(3)
C110 C111 1.370(3)
C111 C112 1.382(3)
C113 C114 1.386(3)
C113 C118 1.387(3)
C114 C115 1.378(3)
C115 C116 1.377(3)
C116 C117 1.374(3)
C117 C118 1.375(3)
C119 C120 1.386(3)
C119 C124 1.390(3)
C120 C121 1.383(3)
C121 C122 1.367(3)
C122 C123 1.377(3)
C123 C124 1.374(3)

loop_
_geom_torsion_atom_site_label_1
_geom_torsion_atom_site_label_2
_geom_torsion_atom_site_label_3
_geom_torsion_atom_site_label_4
_geom_torsion
N3 Cu1 N1 C1 -170.04(19)
N2 Cu1 N1 C1 161.30(17)
Cl1 Cu1 N1 C1 -21.26(16)
N4 Cu1 N1 C1 85.22(17)
N3 Cu1 N1 C5 11.7(3)
N2 Cu1 N1 C5 -17.01(13)
Cl1 Cu1 N1 C5 160.43(12)
N4 Cu1 N1 C5 -93.09(13)
N1 Cu1 N2 C7 154.00(12)
N3 Cu1 N2 C7 -18.20(11)
Cl1 Cu1 N2 C7 107.9(7)
N4 Cu1 N2 C7 -98.56(11)
N1 Cu1 N2 C6 32.11(11)
N3 Cu1 N2 C6 -140.09(12)
Cl1 Cu1 N2 C6 -14.0(8)
N4 Cu1 N2 C6 139.54(12)
N1 Cu1 N2 C13 -85.28(12)
N3 Cu1 N2 C13 102.51(12)
Cl1 Cu1 N2 C13 -131.4(7)
N4 Cu1 N2 C13 22.15(12)
N1 Cu1 N3 C12 168.1(2)
N2 Cu1 N3 C12 -163.43(16)
Cl1 Cu1 N3 C12 19.44(15)
N4 Cu1 N3 C12 -83.54(15)
N1 Cu1 N3 C8 -28.4(3)
N2 Cu1 N3 C8 0.04(13)
Cl1 Cu1 N3 C8 -177.09(12)
N4 Cu1 N3 C8 79.93(13)
N1 Cu1 N4 C18 -135.22(15)
N3 Cu1 N4 C18 60.85(15)
N2 Cu1 N4 C18 147.16(16)
Cl1 Cu1 N4 C18 -34.46(16)
N1 Cu1 N4 C14 82.38(13)
N3 Cu1 N4 C14 -81.55(12)
N2 Cu1 N4 C14 4.77(12)
Cl1 Cu1 N4 C14 -176.85(11)
C5 N1 C1 C2 -0.4(3)
Cu1 N1 C1 C2 -178.66(15)
N1 C1 C2 C3 0.5(3)
C1 C2 C3 C4 -0.1(3)
C2 C3 C4 C5 -0.3(3)
C1 N1 C5 C4 0.0(3)
Cu1 N1 C5 C4 178.41(14)
C1 N1 C5 C6 178.74(17)
Cu1 N1 C5 C6 -2.8(2)
C3 C4 C5 N1 0.4(3)
C3 C4 C5 C6 -178.25(18)
C7 N2 C6 C5 -157.63(14)
C13 N2 C6 C5 76.06(18)
Cu1 N2 C6 C5 -41.01(16)
N1 C5 C6 N2 30.2(2)
C4 C5 C6 N2 -151.12(18)
C6 N2 C7 C8 148.62(15)
C13 N2 C7 C8 -86.48(18)
Cu1 N2 C7 C8 32.17(17)
C12 N3 C8 C9 2.6(3)
Cu1 N3 C8 C9 -162.29(15)
C12 N3 C8 C7 -176.23(16)
Cu1 N3 C8 C7 18.9(2)
N2 C7 C8 N3 -35.3(2)
N2 C7 C8 C9 145.86(18)
N3 C8 C9 C10 -1.7(3)
C7 C8 C9 C10 177.00(18)
C8 C9 C10 C11 -0.2(3)
C9 C10 C11 C12 1.2(3)
C8 N3 C12 C11 -1.6(3)
Cu1 N3 C12 C11 161.00(15)
C10 C11 C12 N3 -0.3(3)
C7 N2 C13 C14 70.20(19)
C6 N2 C13 C14 -162.19(16)
Cu1 N2 C13 C14 -46.93(18)
C18 N4 C14 C15 1.4(3)
Cu1 N4 C14 C15 147.48(16)
C18 N4 C14 C13 -177.62(16)
Cu1 N4 C14 C13 -31.53(17)
N2 C13 C14 N4 54.9(2)
N2 C13 C14 C15 -124.17(19)
N4 C14 C15 C16 -1.8(3)
C13 C14 C15 C16 177.18(18)
C14 C15 C16 C17 1.1(3)
C15 C16 C17 C18 -0.2(3)
C14 N4 C18 N5 179.76(17)
Cu1 N4 C18 N5 41.7(2)
C14 N4 C18 C17 -0.4(3)
Cu1 N4 C18 C17 -138.41(15)
C19 N5 C18 N4 -169.55(17)
C19 N5 C18 C17 10.6(3)
C16 C17 C18 N4 -0.2(3)
C16 C17 C18 N5 179.66(18)
C113 B1 C101 C102 -170.99(17)
C119 B1 C101 C102 -54.4(2)
C107 B1 C101 C102 68.2(2)
C113 B1 C101 C106 16.1(3)
C119 B1 C101 C106 132.6(2)
C107 B1 C101 C106 -104.8(2)
C106 C101 C102 F1 176.62(17)
B1 C101 C102 F1 2.7(3)
C106 C101 C102 C103 -3.5(3)
B1 C101 C102 C103 -177.47(18)
F1 C102 C103 F2 0.9(3)
C101 C102 C103 F2 -178.90(18)
F1 C102 C103 C104 -179.16(17)
C101 C102 C103 C104 1.0(3)
F2 C103 C104 F3 2.5(3)
C102 C103 C104 F3 -177.34(17)
F2 C103 C104 C105 -178.05(17)
C102 C103 C104 C105 2.1(3)
F3 C104 C105 F4 -1.4(3)
C103 C104 C105 F4 179.18(17)
F3 C104 C105 C106 177.15(16)
C103 C104 C105 C106 -2.3(3)
F4 C105 C106 F5 -1.4(3)
C104 C105 C106 F5 -179.96(16)
F4 C105 C106 C101 177.95(17)
C104 C105 C106 C101 -0.6(3)
C102 C101 C106 F5 -177.37(17)
B1 C101 C106 F5 -4.1(3)
C102 C101 C106 C105 3.3(3)
B1 C101 C106 C105 176.63(18)
C113 B1 C107 C112 131.7(2)
C119 B1 C107 C112 13.7(3)
C101 B1 C107 C112 -108.5(2)
C113 B1 C107 C108 -54.7(2)
C119 B1 C107 C108 -172.70(17)
C101 B1 C107 C108 65.1(2)
C112 C107 C108 F6 179.03(16)
B1 C107 C108 F6 4.5(3)
C112 C107 C108 C109 -1.8(3)
B1 C107 C108 C109 -176.34(17)
F6 C108 C109 F7 3.2(3)
C107 C108 C109 F7 -176.01(17)
F6 C108 C109 C110 -178.68(17)
C107 C108 C109 C110 2.1(3)
F7 C109 C110 F8 -2.9(3)
C108 C109 C110 F8 179.00(17)
F7 C109 C110 C111 177.08(18)
C108 C109 C110 C111 -1.0(3)
F8 C110 C111 F9 -1.0(3)
C109 C110 C111 F9 179.06(18)
F8 C110 C111 C112 179.87(18)
C109 C110 C111 C112 -0.1(3)
F9 C111 C112 F10 0.1(3)
C110 C111 C112 F10 179.28(18)
F9 C111 C112 C107 -178.80(18)
C110 C111 C112 C107 0.4(3)
C108 C107 C112 F10 -178.34(17)
B1 C107 C112 F10 -4.4(3)
C108 C107 C112 C111 0.5(3)
B1 C107 C112 C111 174.46(19)
C119 B1 C113 C114 -68.7(2)
C107 B1 C113 C114 167.10(17)
C101 B1 C113 C114 53.9(2)
C119 B1 C113 C118 110.8(2)
C107 B1 C113 C118 -13.4(3)
C101 B1 C113 C118 -126.6(2)
C118 C113 C114 F11 -178.54(16)
B1 C113 C114 F11 1.1(3)
C118 C113 C114 C115 5.1(3)
B1 C113 C114 C115 -175.31(18)
F11 C114 C115 F12 -0.5(3)
C113 C114 C115 F12 175.98(19)
F11 C114 C115 C116 -179.02(18)
C113 C114 C115 C116 -2.5(3)
F12 C115 C116 F13 -0.3(3)
C114 C115 C116 F13 178.21(18)
F12 C115 C116 C117 -179.51(19)
C114 C115 C116 C117 -1.0(3)
F13 C116 C117 F14 1.4(3)
C115 C116 C117 F14 -179.41(17)
F13 C116 C117 C118 -177.75(17)
C115 C116 C117 C118 1.4(3)
F14 C117 C118 F15 1.1(3)
C116 C117 C118 F15 -179.80(17)
F14 C117 C118 C113 -177.60(17)
C116 C117 C118 C113 1.5(3)
C114 C113 C118 F15 176.85(17)
B1 C113 C118 F15 -2.7(3)
C114 C113 C118 C117 -4.6(3)
B1 C113 C118 C117 175.88(19)
C113 B1 C119 C120 106.3(2)
C107 B1 C119 C120 -130.1(2)
C101 B1 C119 C120 -15.2(3)
C113 B1 C119 C124 -67.6(2)
C107 B1 C119 C124 56.0(2)
C101 B1 C119 C124 170.85(18)
C124 C119 C120 F16 177.00(19)
B1 C119 C120 F16 2.8(3)
C124 C119 C120 C121 -2.7(3)
B1 C119 C120 C121 -177.0(2)
F16 C120 C121 F17 1.2(3)
C119 C120 C121 F17 -179.1(2)
F16 C120 C121 C122 -179.1(2)
C119 C120 C121 C122 0.6(4)
F17 C121 C122 F18 0.1(4)
C120 C121 C122 F18 -179.6(2)
F17 C121 C122 C123 -179.1(2)
C120 C121 C122 C123 1.2(4)
F18 C122 C123 F19 0.2(4)
C121 C122 C123 F19 179.5(2)
F18 C122 C123 C124 -179.9(2)
C121 C122 C123 C124 -0.6(4)
F19 C123 C124 F20 -0.9(3)
C122 C123 C124 F20 179.3(2)
F19 C123 C124 C119 178.1(2)
C122 C123 C124 C119 -1.8(4)
C120 C119 C124 F20 -177.74(18)
B1 C119 C124 F20 -3.0(3)
C120 C119 C124 C123 3.3(3)
B1 C119 C124 C123 178.1(2)

loop_
_diffrn_scan_number
_diffrn_scan_type
_diffrn_scan_start
_diffrn_scan_end
_diffrn_scan_width
_diffrn_scan_exptime
_diffrn_scan_omega
_diffrn_scan_theta
_diffrn_scan_kappa
_diffrn_scan_phi
_diffrn_scan_omega1
_diffrn_scan_theta1
_diffrn_scan_frames
1 phi 0.00 60.00 1.00 20.00 40.00 24.85 0.00 - 0.00 0.00 60
2 omega 2.00 52.00 1.00 20.00 - 24.85 -45.00 120.00 0.00 0.00 50
3 omega -40.00 -2.00 1.00 20.00 - 24.85 133.00 165.00 0.00 0.00 38
4 omega -7.00 45.00 1.00 20.00 - 24.85 75.00 120.00 0.00 0.00 52
5 omega 2.00 52.00 1.00 20.00 - 24.85 -45.00 240.00 0.00 0.00 50
6 omega -38.00 2.00 1.00 20.00 - 24.85 -45.00 240.00 0.00 0.00 40
7 omega 5.00 33.00 1.00 20.00 - 24.85 -128.00 177.00 0.00 0.00 28
8 omega -84.00 -46.00 1.00 20.00 - -25.62 -75.00 0.00 0.00 0.00 38
9 omega -63.00 -35.00 1.00 20.00 - -25.62 164.00 -163.00 0.00 0.00 28
